data_4302110
loop_
_publ_author_name
'Mathew J. Willans'
'Roderick E. Wasylishen'
'Robert McDonald'

_publ_section_title
;
Polymorphism of Potassium Ferrocyanide Trihydrate as Studied by Solid-State
Multinuclear NMR Spectroscopy and X-ray Diffraction
;
_journal_name_full 'Inorganic Chemistry'
_journal_page_first 4342
_journal_page_last 4353
_journal_paper_doi 10.1021/ic802134j
_journal_volume 48
_journal_year 2009
_chemical_formula_moiety '4(K), C6 Fe N6, 3(H2 O)'
_chemical_formula_sum 'C6 H6 Fe K4 N6 O3'
_chemical_formula_weight 422.42
_chemical_name_common 'Potassium Ferrocyanide Trihydrate'
_chemical_name_systematic 'Potassium Hexacyanoferrate(II) Trihydrate'
_space_group_IT_number 15
_symmetry_cell_setting monoclinic
_symmetry_space_group_name_Hall '-C 2yc'
_symmetry_space_group_name_H-M 'C 1 2/c 1'
_atom_sites_solution_hydrogens geom
_atom_sites_solution_primary direct
_atom_sites_solution_secondary difmap
_audit_creation_method SHELXL-97
_cell_angle_alpha 90.00
_cell_angle_beta 90.0691(18)
_cell_angle_gamma 90.00
_cell_formula_units_Z 4
_cell_length_a 9.3790(10)
_cell_length_b 16.8444(18)
_cell_length_c 9.3919(10)
_cell_measurement_reflns_used 3049
_cell_measurement_temperature 295(2)
_cell_measurement_theta_max 26.39
_cell_measurement_theta_min 2.42
_cell_volume 1483.8(3)
_computing_cell_refinement 'Bruker SAINT (Bruker, 1997)'
_computing_data_collection 'Bruker SMART (Bruker, 1997)'
_computing_data_reduction 'Bruker SAINT (Bruker, 1997)'
_computing_molecular_graphics 'Bruker SHELXTL (Bruker, 1997)'
_computing_publication_material 'Bruker SHELXTL (Bruker, 1997)'
_computing_structure_refinement 'SHELXL-97 (Sheldrick, 1997)'
_computing_structure_solution 'SHELXS-97 (Sheldrick, 1990)'
_diffrn_ambient_temperature 295(2)
_diffrn_detector_area_resol_mean 8.192
_diffrn_measured_fraction_theta_full 0.999
_diffrn_measured_fraction_theta_max 0.999
_diffrn_measurement_device_type 'Bruker PLATFORM diffractometer/SMART 1000 CCD area detector'
_diffrn_measurement_method '\w scans'
_diffrn_radiation_monochromator graphite
_diffrn_radiation_source 'fine-focus sealed tube'
_diffrn_radiation_type MoK\a
_diffrn_radiation_wavelength 0.71073
_diffrn_reflns_av_R_equivalents 0.0366
_diffrn_reflns_av_sigmaI/netI 0.0305
_diffrn_reflns_limit_h_max 11
_diffrn_reflns_limit_h_min -11
_diffrn_reflns_limit_k_max 20
_diffrn_reflns_limit_k_min -20
_diffrn_reflns_limit_l_max 11
_diffrn_reflns_limit_l_min -11
_diffrn_reflns_number 5667
_diffrn_reflns_theta_full 26.39
_diffrn_reflns_theta_max 26.39
_diffrn_reflns_theta_min 2.42
_diffrn_standards_decay_% 0
_diffrn_standards_interval_time 0
_diffrn_standards_number 0
_exptl_absorpt_coefficient_mu 2.151
_exptl_absorpt_correction_T_max 0.7978
_exptl_absorpt_correction_T_min 0.7386
_exptl_absorpt_correction_type multi-scan
_exptl_absorpt_process_details 'SADABS (Sheldrick, 1996)'
_exptl_crystal_colour colorless
_exptl_crystal_density_diffrn 1.891
_exptl_crystal_density_method 'not measured'
_exptl_crystal_description prism
_exptl_crystal_F_000 840
_exptl_crystal_size_max 0.15
_exptl_crystal_size_mid 0.14
_exptl_crystal_size_min 0.11
_refine_diff_density_max 0.770
_refine_diff_density_min -0.272
_refine_diff_density_rms 0.086
_refine_ls_extinction_method none
_refine_ls_goodness_of_fit_ref 1.060
_refine_ls_hydrogen_treatment constr
_refine_ls_matrix_type full
_refine_ls_number_parameters 98
_refine_ls_number_reflns 1527
_refine_ls_number_restraints 0
_refine_ls_restrained_S_all 1.060
_refine_ls_R_factor_all 0.0379
_refine_ls_R_factor_gt 0.0308
_refine_ls_shift/su_max 0.000
_refine_ls_shift/su_mean 0.000
_refine_ls_structure_factor_coef Fsqd
_refine_ls_weighting_details 'calc w=1/[\s^2^(Fo^2^)+(0.0451P)^2^+1.3108P] where P=(Fo^2^+2Fc^2^)/3'
_refine_ls_weighting_scheme calc
_refine_ls_wR_factor_gt 0.0773
_refine_ls_wR_factor_ref 0.0811
_reflns_number_gt 1331
_reflns_number_total 1527
_reflns_threshold_expression I>2\s(I)
_cod_data_source_file ic802134j_si_002_1.cif
_cod_data_source_block rew0313
_cod_depositor_comments
;
The following automatic conversions were performed:
'_symmetry_cell_setting' value 'Monoclinic' changed to 'monoclinic'
according to '/home/saulius/struct/CIF-dictionaries/cif_core.dic'
dictionary named 'cif_core.dic' version 2.4.1 from 2010-06-29.

Automatic conversion script
Id: cif_fix_enum 1527 2010-12-29 10:47:43Z saulius 
;
_cod_original_sg_symbol_H-M 'C 2/c'
_cod_database_code 4302110

loop_
_symmetry_equiv_pos_as_xyz
'x, y, z'
'-x, y, -z+1/2'
'x+1/2, y+1/2, z'
'-x+1/2, y+1/2, -z+1/2'
'-x, -y, -z'
'x, -y, z-1/2'
'-x+1/2, -y+1/2, -z'
'x+1/2, -y+1/2, z-1/2'

loop_
_atom_site_label
_atom_site_type_symbol
_atom_site_fract_x
_atom_site_fract_y
_atom_site_fract_z
_atom_site_U_iso_or_equiv
_atom_site_adp_type
_atom_site_occupancy
_atom_site_symmetry_multiplicity
_atom_site_calc_flag
_atom_site_refinement_flags
_atom_site_disorder_assembly
_atom_site_disorder_group
Fe Fe 0.0000 0.17721(3) 0.2500 0.01752(15) Uani 1 2 d S . .
N1 N 0.3089(2) 0.17512(16) 0.3610(2) 0.0352(5) Uani 1 1 d . . .
N2 N 0.1086(2) 0.17706(16) -0.0590(2) 0.0335(5) Uani 1 1 d . . .
N3 N 0.0000 -0.0054(2) 0.2500 0.0505(9) Uani 1 2 d S . .
N4 N 0.0000 0.3578(2) 0.2500 0.0330(7) Uani 1 2 d S . .
C1 C 0.1922(2) 0.17704(13) 0.3194(2) 0.0221(5) Uani 1 1 d . . .
C2 C 0.0684(2) 0.17732(13) 0.0577(2) 0.0215(5) Uani 1 1 d . . .
C3 C 0.0000 0.0632(2) 0.2500 0.0270(7) Uani 1 2 d S . .
C4 C 0.0000 0.2925(2) 0.2500 0.0195(6) Uani 1 2 d S . .
K1 K 0.31405(6) 0.35857(4) 0.34360(5) 0.03405(17) Uani 1 1 d . . .
K2 K 0.59677(6) 0.14405(4) 0.43912(6) 0.03309(17) Uani 1 1 d . . .
O1 O 0.7573(3) 0.00219(14) 0.5152(3) 0.0853(10) Uani 1 1 d . . .
H1A H 0.7160 -0.0158 0.5954 0.128 Uiso 1 1 calc R . .
H1B H 0.8439 0.0200 0.5413 0.128 Uiso 1 1 calc R . .
O2 O 0.5366(6) 0.0282(2) 0.2240(7) 0.0625(15) Uani 0.50 1 d P . .
H2A H 0.6151 0.0077 0.1831 0.094 Uiso 0.50 1 calc PR . .
H2B H 0.4775 -0.0107 0.2532 0.094 Uiso 0.50 1 calc PR . .

loop_
_atom_site_aniso_label
_atom_site_aniso_U_11
_atom_site_aniso_U_22
_atom_site_aniso_U_33
_atom_site_aniso_U_23
_atom_site_aniso_U_13
_atom_site_aniso_U_12
Fe 0.0180(2) 0.0189(3) 0.0156(2) 0.000 -0.00074(16) 0.000
N1 0.0208(12) 0.0564(15) 0.0283(11) 0.0035(10) -0.0025(9) -0.0003(9)
N2 0.0282(12) 0.0506(14) 0.0216(11) 0.0000(9) 0.0023(9) -0.0008(9)
N3 0.072(3) 0.0251(18) 0.054(2) 0.000 -0.0051(19) 0.000
N4 0.0314(17) 0.036(2) 0.0311(16) 0.000 0.0010(13) 0.000
C1 0.0266(12) 0.0219(11) 0.0178(10) -0.0004(9) 0.0026(9) 0.0010(9)
C2 0.0194(11) 0.0212(11) 0.0238(11) -0.0006(9) -0.0026(9) -0.0006(9)
C3 0.0290(18) 0.0263(19) 0.0257(16) 0.000 -0.0011(13) 0.000
C4 0.0128(14) 0.0350(19) 0.0109(13) 0.000 -0.0016(10) 0.000
K1 0.0303(3) 0.0462(4) 0.0257(3) -0.0024(2) 0.0002(2) -0.0003(2)
K2 0.0289(3) 0.0418(4) 0.0286(3) 0.0000(2) -0.0019(2) 0.0007(2)
O1 0.101(2) 0.0459(13) 0.109(2) 0.0172(16) -0.0371(19) -0.0087(15)
O2 0.066(5) 0.0303(19) 0.091(5) -0.001(2) 0.010(3) 0.003(2)

loop_
_atom_type_symbol
_atom_type_description
_atom_type_scat_dispersion_real
_atom_type_scat_dispersion_imag
_atom_type_scat_source
C C 0.0033 0.0016 'International Tables Vol C Tables 4.2.6.8 and 6.1.1.4'
H H 0.0000 0.0000 'International Tables Vol C Tables 4.2.6.8 and 6.1.1.4'
N N 0.0061 0.0033 'International Tables Vol C Tables 4.2.6.8 and 6.1.1.4'
O O 0.0106 0.0060 'International Tables Vol C Tables 4.2.6.8 and 6.1.1.4'
K K 0.2009 0.2494 'International Tables Vol C Tables 4.2.6.8 and 6.1.1.4'
Fe Fe 0.3463 0.8444 'International Tables Vol C Tables 4.2.6.8 and 6.1.1.4'

loop_
_geom_angle_atom_site_label_1
_geom_angle_atom_site_label_2
_geom_angle_atom_site_label_3
_geom_angle
_geom_angle_site_symmetry_1
_geom_angle_site_symmetry_3
_geom_angle_publ_flag
C1 Fe C1 179.82(14) . 2 ?
C1 Fe C2 89.74(9) . 2 ?
C1 Fe C2 90.26(9) 2 2 ?
C1 Fe C2 90.26(9) . . ?
C1 Fe C2 89.74(9) 2 . ?
C2 Fe C2 179.89(13) 2 . ?
C1 Fe C3 89.91(7) . . ?
C1 Fe C3 89.91(7) 2 . ?
C2 Fe C3 90.05(7) 2 . ?
C2 Fe C3 90.05(7) . . ?
C1 Fe C4 90.09(7) . . ?
C1 Fe C4 90.09(7) 2 . ?
C2 Fe C4 89.95(7) 2 . ?
C2 Fe C4 89.95(7) . . ?
C3 Fe C4 180.0 . . ?
C1 N1 K2 170.0(2) . . ?
C1 N1 K2 88.13(15) . 2_655 ?
K2 N1 K2 85.94(6) . 2_655 ?
C1 N1 K1 87.40(15) . 7_556 ?
K2 N1 K1 95.20(6) . 7_556 ?
K2 N1 K1 158.65(10) 2_655 7_556 ?
C1 N1 K1 88.25(18) . . ?
K2 N1 K1 100.50(7) . . ?
K2 N1 K1 96.88(7) 2_655 . ?
K1 N1 K1 103.83(7) 7_556 . ?
C2 N2 K1 167.4(2) . 7 ?
C2 N2 K1 89.32(15) . 8_455 ?
K1 N2 K1 84.58(6) 7 8_455 ?
C2 N2 K2 89.41(17) . 8_455 ?
K1 N2 K2 102.44(7) 7 8_455 ?
K1 N2 K2 99.54(7) 8_455 8_455 ?
C2 N2 K2 86.98(15) . 2_655 ?
K1 N2 K2 94.43(6) 7 2_655 ?
K1 N2 K2 157.46(10) 8_455 2_655 ?
K2 N2 K2 102.65(7) 8_455 2_655 ?
C3 N3 K1 139.54(4) . 3_445 ?
C3 N3 K1 139.54(4) . 4_545 ?
K1 N3 K1 80.92(9) 3_445 4_545 ?
C4 N4 K2 89.42(6) . 8_455 ?
C4 N4 K2 89.42(6) . 7_556 ?
K2 N4 K2 178.84(13) 8_455 7_556 ?
C4 N4 K1 90.24(6) . . ?
K2 N4 K1 89.294(15) 8_455 . ?
K2 N4 K1 90.711(15) 7_556 . ?
C4 N4 K1 90.24(6) . 2 ?
K2 N4 K1 90.710(15) 8_455 2 ?
K2 N4 K1 89.294(15) 7_556 2 ?
K1 N4 K1 179.51(13) . 2 ?
N1 C1 Fe 178.5(2) . . ?
N1 C1 K2 70.46(14) . 2_655 ?
Fe C1 K2 109.07(8) . 2_655 ?
N1 C1 K1 71.48(14) . 7_556 ?
Fe C1 K1 108.43(9) . 7_556 ?
K2 C1 K1 136.77(8) 2_655 7_556 ?
N1 C1 K1 70.96(17) . . ?
Fe C1 K1 110.53(9) . . ?
K2 C1 K1 89.92(6) 2_655 . ?
K1 C1 K1 96.45(6) 7_556 . ?
N2 C2 Fe 179.4(2) . . ?
N2 C2 K1 69.27(14) . 8_455 ?
Fe C2 K1 110.14(9) . 8_455 ?
N2 C2 K2 71.74(15) . 2_655 ?
Fe C2 K2 108.75(8) . 2_655 ?
K1 C2 K2 135.33(8) 8_455 2_655 ?
N2 C2 K2 69.48(17) . 8_455 ?
Fe C2 K2 110.77(9) . 8_455 ?
K1 C2 K2 91.22(6) 8_455 8_455 ?
K2 C2 K2 94.91(6) 2_655 8_455 ?
N3 C3 Fe 180.0 . . ?
N4 C4 Fe 180.0 . . ?
N4 C4 K2 70.74(6) . 7_556 ?
Fe C4 K2 109.26(6) . 7_556 ?
N4 C4 K2 70.74(6) . 8_455 ?
Fe C4 K2 109.26(6) . 8_455 ?
K2 C4 K2 141.47(12) 7_556 8_455 ?
N4 C4 K1 70.09(6) . . ?
Fe C4 K1 109.91(6) . . ?
K2 C4 K1 84.18(4) 7_556 . ?
K2 C4 K1 82.92(4) 8_455 . ?
N4 C4 K1 70.09(6) . 2 ?
Fe C4 K1 109.91(6) . 2 ?
K2 C4 K1 82.92(4) 7_556 2 ?
K2 C4 K1 84.18(4) 8_455 2 ?
K1 C4 K1 140.18(12) . 2 ?
N2 K1 O1 137.21(8) 7 3_455 ?
N2 K1 N2 90.51(6) 7 8_556 ?
O1 K1 N2 99.53(7) 3_455 8_556 ?
N2 K1 N3 74.75(6) 7 3 ?
O1 K1 N3 68.97(7) 3_455 3 ?
N2 K1 N3 72.83(6) 8_556 3 ?
N2 K1 N1 155.94(8) 7 7_556 ?
O1 K1 N1 65.73(8) 3_455 7_556 ?
N2 K1 N1 91.98(6) 8_556 7_556 ?
N3 K1 N1 128.68(6) 3 7_556 ?
N2 K1 N4 88.60(5) 7 . ?
O1 K1 N4 89.20(8) 3_455 . ?
N2 K1 N4 167.98(8) 8_556 . ?
N3 K1 N4 118.36(7) 3 . ?
N1 K1 N4 84.06(4) 7_556 . ?
N2 K1 N1 80.94(7) 7 . ?
O1 K1 N1 141.78(7) 3_455 . ?
N2 K1 N1 78.27(6) 8_556 . ?
N3 K1 N1 141.65(6) 3 . ?
N1 K1 N1 76.17(7) 7_556 . ?
N4 K1 N1 89.75(7) . . ?
N2 K1 C2 111.34(6) 7 8_556 ?
O1 K1 C2 86.93(7) 3_455 8_556 ?
N2 K1 C2 21.41(6) 8_556 8_556 ?
N3 K1 C2 83.96(5) 3 8_556 ?
N1 K1 C2 70.98(6) 7_556 8_556 ?
N4 K1 C2 154.06(5) . 8_556 ?
N1 K1 C2 77.78(6) . 8_556 ?
N2 K1 C1 153.11(7) 7 7_556 ?
O1 K1 C1 67.25(7) 3_455 7_556 ?
N2 K1 C1 71.20(6) 8_556 7_556 ?
N3 K1 C1 116.08(5) 3 7_556 ?
N1 K1 C1 21.12(5) 7_556 7_556 ?
N4 K1 C1 105.18(4) . 7_556 ?
N1 K1 C1 76.23(6) . 7_556 ?
C2 K1 C1 49.99(6) 8_556 7_556 ?
N2 K1 C4 84.59(5) 7 . ?
O1 K1 C4 105.21(7) 3_455 . ?
N2 K1 C4 148.39(9) 8_556 . ?
N3 K1 C4 134.64(5) 3 . ?
N1 K1 C4 80.81(4) 7_556 . ?
N4 K1 C4 19.67(8) . . ?
N1 K1 C4 70.12(7) . . ?
C2 K1 C4 141.39(7) 8_556 . ?
C1 K1 C4 100.57(5) 7_556 . ?
N2 K1 C1 80.00(7) 7 . ?
O1 K1 C1 137.70(7) 3_455 . ?
N2 K1 C1 99.06(7) 8_556 . ?
N3 K1 C1 153.26(6) 3 . ?
N1 K1 C1 75.98(6) 7_556 . ?
N4 K1 C1 68.99(8) . . ?
N1 K1 C1 20.80(5) . . ?
C2 K1 C1 97.37(6) 8_556 . ?
C1 K1 C1 83.55(6) 7_556 . ?
C4 K1 C1 49.34(7) . . ?
O2 K2 N1 63.94(12) 2_655 . ?
O2 K2 O2 17.08(17) 2_655 . ?
N1 K2 O2 75.96(13) . . ?
O2 K2 O1 77.93(13) 2_655 . ?
N1 K2 O1 134.75(8) . . ?
O2 K2 O1 73.46(14) . . ?
O2 K2 N1 74.79(12) 2_655 2_655 ?
N1 K2 N1 90.38(6) . 2_655 ?
O2 K2 N1 60.97(11) . 2_655 ?
O1 K2 N1 102.73(8) . 2_655 ?
O2 K2 N2 136.22(13) 2_655 8_556 ?
N1 K2 N2 81.53(7) . 8_556 ?
O2 K2 N2 133.81(13) . 8_556 ?
O1 K2 N2 143.07(7) . 8_556 ?
N1 K2 N2 79.65(6) 2_655 8_556 ?
O2 K2 N2 137.96(12) 2_655 2_655 ?
N1 K2 N2 157.73(8) . 2_655 ?
O2 K2 N2 124.42(12) . 2_655 ?
O1 K2 N2 65.74(7) . 2_655 ?
N1 K2 N2 92.70(6) 2_655 2_655 ?
N2 K2 N2 77.35(7) 8_556 2_655 ?
O2 K2 N4 112.67(12) 2_655 7_556 ?
N1 K2 N4 88.02(5) . 7_556 ?
O2 K2 N4 127.43(11) . 7_556 ?
O1 K2 N4 84.92(8) . 7_556 ?
N1 K2 N4 170.54(8) 2_655 7_556 ?
N2 K2 N4 90.88(7) 8_556 7_556 ?
N2 K2 N4 85.34(4) 2_655 7_556 ?
O2 K2 C1 88.97(11) 2_655 2_655 ?
N1 K2 C1 111.23(6) . 2_655 ?
O2 K2 C1 72.75(10) . 2_655 ?
O1 K2 C1 90.49(8) . 2_655 ?
N1 K2 C1 21.41(5) 2_655 2_655 ?
N2 K2 C1 78.88(6) 8_556 2_655 ?
N2 K2 C1 71.58(6) 2_655 2_655 ?
N4 K2 C1 156.24(5) 7_556 2_655 ?
O2 K2 C2 124.83(10) 2_655 2_655 ?
N1 K2 C2 154.67(7) . 2_655 ?
O2 K2 C2 108.63(11) . 2_655 ?
O1 K2 C2 68.49(7) . 2_655 ?
N1 K2 C2 71.75(6) 2_655 2_655 ?
N2 K2 C2 77.76(6) 8_556 2_655 ?
N2 K2 C2 21.28(5) 2_655 2_655 ?
N4 K2 C2 106.62(4) 7_556 2_655 ?
C1 K2 C2 50.46(6) 2_655 2_655 ?
O2 K2 C2 144.11(12) 2_655 8_556 ?
N1 K2 C2 80.71(7) . 8_556 ?
O2 K2 C2 149.81(13) . 8_556 ?
O1 K2 C2 136.46(7) . 8_556 ?
N1 K2 C2 100.75(7) 2_655 8_556 ?
N2 K2 C2 21.11(5) 8_556 8_556 ?
N2 K2 C2 77.05(6) 2_655 8_556 ?
N4 K2 C2 69.79(8) 7_556 8_556 ?
C1 K2 C2 98.77(6) 2_655 8_556 ?
C2 K2 C2 85.09(6) 2_655 8_556 ?
O2 K2 C4 127.04(10) 2_655 7_556 ?
N1 K2 C4 84.54(5) . 7_556 ?
O2 K2 C4 143.61(10) . 7_556 ?
O1 K2 C4 101.24(8) . 7_556 ?
N1 K2 C4 150.69(8) 2_655 7_556 ?
N2 K2 C4 71.06(7) 8_556 7_556 ?
N2 K2 C4 82.02(4) 2_655 7_556 ?
N4 K2 C4 19.84(8) 7_556 7_556 ?
C1 K2 C4 143.59(7) 2_655 7_556 ?
C2 K2 C4 102.15(5) 2_655 7_556 ?
C2 K2 C4 49.95(7) 8_556 7_556 ?
K2 O1 K1 129.15(10) . 3_545 ?
K2 O2 K2 89.90(12) 2_655 . ?

loop_
_geom_bond_atom_site_label_1
_geom_bond_atom_site_label_2
_geom_bond_distance
_geom_bond_site_symmetry_2
_geom_bond_publ_flag
Fe C1 1.916(2) . ?
Fe C1 1.916(2) 2 ?
Fe C2 1.917(2) 2 ?
Fe C2 1.917(2) . ?
Fe C3 1.921(4) . ?
Fe C4 1.942(4) . ?
N1 C1 1.162(3) . ?
N1 K2 2.846(2) . ?
N1 K2 3.001(2) 2_655 ?
N1 K1 3.059(2) 7_556 ?
N1 K1 3.095(3) . ?
N2 C2 1.159(3) . ?
N2 K1 2.835(2) 7 ?
N2 K1 2.971(2) 8_455 ?
N2 K2 3.015(3) 8_455 ?
N2 K2 3.034(2) 2_655 ?
N3 C3 1.156(5) . ?
N3 K1 3.011(3) 3_445 ?
N3 K1 3.011(3) 4_545 ?
N4 C4 1.100(4) . ?
N4 K2 3.0588(6) 8_455 ?
N4 K2 3.0588(6) 7_556 ?
N4 K1 3.0729(6) . ?
N4 K1 3.0729(6) 2 ?
C1 K2 3.183(2) 2_655 ?
C1 K1 3.222(2) 7_556 ?
C1 K1 3.272(2) . ?
C2 K1 3.176(2) 8_455 ?
C2 K2 3.190(2) 2_655 ?
C2 K2 3.220(2) 8_455 ?
C4 K2 3.2400(13) 7_556 ?
C4 K2 3.2400(13) 8_455 ?
C4 K1 3.2682(14) . ?
C4 K1 3.2682(14) 2 ?
K1 N2 2.835(2) 7 ?
K1 O1 2.955(3) 3_455 ?
K1 N2 2.971(2) 8_556 ?
K1 N3 3.011(3) 3 ?
K1 N1 3.059(2) 7_556 ?
K1 C2 3.176(2) 8_556 ?
K1 C1 3.222(2) 7_556 ?
K2 O2 2.778(6) 2_655 ?
K2 O2 2.865(6) . ?
K2 O1 2.912(3) . ?
K2 N1 3.001(2) 2_655 ?
K2 N2 3.015(3) 8_556 ?
K2 N2 3.034(2) 2_655 ?
K2 N4 3.0588(6) 7_556 ?
K2 C1 3.183(2) 2_655 ?
K2 C2 3.190(2) 2_655 ?
K2 C2 3.219(2) 8_556 ?
K2 C4 3.2400(13) 7_556 ?
O1 K1 2.956(3) 3_545 ?
O2 K2 2.778(6) 2_655 ?

loop_
_geom_torsion_atom_site_label_1
_geom_torsion_atom_site_label_2
_geom_torsion_atom_site_label_3
_geom_torsion_atom_site_label_4
_geom_torsion
_geom_torsion_site_symmetry_1
_geom_torsion_site_symmetry_2
_geom_torsion_site_symmetry_3
_geom_torsion_site_symmetry_4
_geom_torsion_publ_flag
K2 N1 C1 Fe 18(8) . . . . ?
K2 N1 C1 Fe 72(7) 2_655 . . . ?
K1 N1 C1 Fe -87(7) 7_556 . . . ?
K1 N1 C1 Fe 169(7) . . . . ?
K2 N1 C1 K2 -53.8(10) . . . 2_655 ?
K1 N1 C1 K2 -159.12(9) 7_556 . . 2_655 ?
K1 N1 C1 K2 96.95(6) . . . 2_655 ?
K2 N1 C1 K1 105.3(10) . . . 7_556 ?
K2 N1 C1 K1 159.12(9) 2_655 . . 7_556 ?
K1 N1 C1 K1 -103.94(7) . . . 7_556 ?
K2 N1 C1 K1 -150.8(11) . . . . ?
K2 N1 C1 K1 -96.95(6) 2_655 . . . ?
K1 N1 C1 K1 103.94(7) 7_556 . . . ?
C1 Fe C1 N1 8(20) 2 . . . ?
C2 Fe C1 N1 98(7) 2 . . . ?
C2 Fe C1 N1 -82(7) . . . . ?
C3 Fe C1 N1 8(7) . . . . ?
C4 Fe C1 N1 -172(7) . . . . ?
C1 Fe C1 K2 79(19) 2 . . 2_655 ?
C2 Fe C1 K2 169.44(9) 2 . . 2_655 ?
C2 Fe C1 K2 -10.67(9) . . . 2_655 ?
C3 Fe C1 K2 79.39(7) . . . 2_655 ?
C4 Fe C1 K2 -100.61(7) . . . 2_655 ?
C1 Fe C1 K1 -79(19) 2 . . 7_556 ?
C2 Fe C1 K1 11.34(9) 2 . . 7_556 ?
C2 Fe C1 K1 -168.77(9) . . . 7_556 ?
C3 Fe C1 K1 -78.72(6) . . . 7_556 ?
C4 Fe C1 K1 101.28(6) . . . 7_556 ?
C1 Fe C1 K1 177(19) 2 . . . ?
C2 Fe C1 K1 -93.21(9) 2 . . . ?
C2 Fe C1 K1 86.68(9) . . . . ?
C3 Fe C1 K1 176.74(6) . . . . ?
C4 Fe C1 K1 -3.26(6) . . . . ?
K1 N2 C2 Fe -46(24) 7 . . . ?
K1 N2 C2 Fe 15(24) 8_455 . . . ?
K2 N2 C2 Fe 114(24) 8_455 . . . ?
K2 N2 C2 Fe -143(24) 2_655 . . . ?
K1 N2 C2 K1 -60.9(8) 7 . . 8_455 ?
K2 N2 C2 K1 99.55(7) 8_455 . . 8_455 ?
K2 N2 C2 K1 -157.75(9) 2_655 . . 8_455 ?
K1 N2 C2 K2 96.8(8) 7 . . 2_655 ?
K1 N2 C2 K2 157.75(9) 8_455 . . 2_655 ?
K2 N2 C2 K2 -102.70(6) 8_455 . . 2_655 ?
K1 N2 C2 K2 -160.5(9) 7 . . 8_455 ?
K1 N2 C2 K2 -99.55(7) 8_455 . . 8_455 ?
K2 N2 C2 K2 102.70(6) 2_655 . . 8_455 ?
C1 Fe C2 N2 154(100) . . . . ?
C1 Fe C2 N2 -26(24) 2 . . . ?
C2 Fe C2 N2 -116(100) 2 . . . ?
C3 Fe C2 N2 64(24) . . . . ?
C4 Fe C2 N2 -116(24) . . . . ?
C1 Fe C2 K1 168.20(10) . . . 8_455 ?
C1 Fe C2 K1 -11.63(9) 2 . . 8_455 ?
C2 Fe C2 K1 -102(100) 2 . . 8_455 ?
C3 Fe C2 K1 78.28(7) . . . 8_455 ?
C4 Fe C2 K1 -101.72(7) . . . 8_455 ?
C1 Fe C2 K2 10.62(9) . . . 2_655 ?
C1 Fe C2 K2 -169.20(9) 2 . . 2_655 ?
C2 Fe C2 K2 101(100) 2 . . 2_655 ?
C3 Fe C2 K2 -79.29(6) . . . 2_655 ?
C4 Fe C2 K2 100.71(6) . . . 2_655 ?
C1 Fe C2 K2 -92.41(9) . . . 8_455 ?
C1 Fe C2 K2 87.77(9) 2 . . 8_455 ?
C2 Fe C2 K2 -2(100) 2 . . 8_455 ?
C3 Fe C2 K2 177.68(7) . . . 8_455 ?
C4 Fe C2 K2 -2.32(7) . . . 8_455 ?
K1 N3 C3 Fe -27(100) 3_445 . . . ?
K1 N3 C3 Fe 153(100) 4_545 . . . ?
C1 Fe C3 N3 160(100) . . . . ?
C1 Fe C3 N3 -20(100) 2 . . . ?
C2 Fe C3 N3 70(100) 2 . . . ?
C2 Fe C3 N3 -110(100) . . . . ?
C4 Fe C3 N3 0.0 . . . . ?
K2 N4 C4 Fe -107(100) 8_455 . . . ?
K2 N4 C4 Fe 73(100) 7_556 . . . ?
K1 N4 C4 Fe 163(100) . . . . ?
K1 N4 C4 Fe -17(100) 2 . . . ?
K2 N4 C4 K2 180.0 8_455 . . 7_556 ?
K1 N4 C4 K2 90.708(15) . . . 7_556 ?
K1 N4 C4 K2 -89.292(15) 2 . . 7_556 ?
K2 N4 C4 K2 180.0 7_556 . . 8_455 ?
K1 N4 C4 K2 -89.292(15) . . . 8_455 ?
K1 N4 C4 K2 90.708(15) 2 . . 8_455 ?
K2 N4 C4 K1 89.292(15) 8_455 . . . ?
K2 N4 C4 K1 -90.708(15) 7_556 . . . ?
K1 N4 C4 K1 180.0 2 . . . ?
K2 N4 C4 K1 -90.708(15) 8_455 . . 2 ?
K2 N4 C4 K1 89.292(15) 7_556 . . 2 ?
K1 N4 C4 K1 180.0 . . . 2 ?
C1 Fe C4 N4 -160(100) . . . . ?
C1 Fe C4 N4 20(100) 2 . . . ?
C2 Fe C4 N4 -70(100) 2 . . . ?
C2 Fe C4 N4 110(100) . . . . ?
C3 Fe C4 N4 0.0 . . . . ?
C1 Fe C4 K2 -87.45(6) . . . 7_556 ?
C1 Fe C4 K2 92.55(6) 2 . . 7_556 ?
C2 Fe C4 K2 2.28(6) 2 . . 7_556 ?
C2 Fe C4 K2 -177.72(6) . . . 7_556 ?
C3 Fe C4 K2 -107(100) . . . 7_556 ?
C1 Fe C4 K2 92.55(6) . . . 8_455 ?
C1 Fe C4 K2 -87.45(6) 2 . . 8_455 ?
C2 Fe C4 K2 -177.72(6) 2 . . 8_455 ?
C2 Fe C4 K2 2.28(6) . . . 8_455 ?
C3 Fe C4 K2 73(100) . . . 8_455 ?
C1 Fe C4 K1 3.26(6) . . . . ?
C1 Fe C4 K1 -176.74(6) 2 . . . ?
C2 Fe C4 K1 92.99(6) 2 . . . ?
C2 Fe C4 K1 -87.01(6) . . . . ?
C3 Fe C4 K1 -17(100) . . . . ?
C1 Fe C4 K1 -176.74(6) . . . 2 ?
C1 Fe C4 K1 3.26(6) 2 . . 2 ?
C2 Fe C4 K1 -87.01(6) 2 . . 2 ?
C2 Fe C4 K1 92.99(6) . . . 2 ?
C3 Fe C4 K1 163(100) . . . 2 ?
C4 N4 K1 N2 77.78(5) . . . 7 ?
K2 N4 K1 N2 -11.64(8) 8_455 . . 7 ?
K2 N4 K1 N2 167.20(9) 7_556 . . 7 ?
K1 N4 K1 N2 -102.18(6) 2 . . 7 ?
C4 N4 K1 O1 -144.96(6) . . . 3_455 ?
K2 N4 K1 O1 125.63(9) 8_455 . . 3_455 ?
K2 N4 K1 O1 -55.53(8) 7_556 . . 3_455 ?
K1 N4 K1 O1 35.08(6) 2 . . 3_455 ?
C4 N4 K1 N2 -8.1(2) . . . 8_556 ?
K2 N4 K1 N2 -97.5(2) 8_455 . . 8_556 ?
K2 N4 K1 N2 81.4(2) 7_556 . . 8_556 ?
K1 N4 K1 N2 172.0(2) 2 . . 8_556 ?
C4 N4 K1 N3 149.58(5) . . . 3 ?
K2 N4 K1 N3 60.16(9) 8_455 . . 3 ?
K2 N4 K1 N3 -121.00(6) 7_556 . . 3 ?
K1 N4 K1 N3 -30.38(5) 2 . . 3 ?
C4 N4 K1 N1 -79.28(5) . . . 7_556 ?
K2 N4 K1 N1 -168.69(9) 8_455 . . 7_556 ?
K2 N4 K1 N1 10.15(8) 7_556 . . 7_556 ?
K1 N4 K1 N1 100.76(6) 2 . . 7_556 ?
C4 N4 K1 N1 -3.16(4) . . . . ?
K2 N4 K1 N1 -92.58(7) 8_455 . . . ?
K2 N4 K1 N1 86.26(8) 7_556 . . . ?
K1 N4 K1 N1 176.88(4) 2 . . . ?
C4 N4 K1 C2 -63.65(15) . . . 8_556 ?
K2 N4 K1 C2 -153.07(12) 8_455 . . 8_556 ?
K2 N4 K1 C2 25.8(2) 7_556 . . 8_556 ?
K1 N4 K1 C2 116.39(15) 2 . . 8_556 ?
C4 N4 K1 C1 -78.81(5) . . . 7_556 ?
K2 N4 K1 C1 -168.23(6) 8_455 . . 7_556 ?
K2 N4 K1 C1 10.61(9) 7_556 . . 7_556 ?
K1 N4 K1 C1 101.22(4) 2 . . 7_556 ?
K2 N4 K1 C4 -89.42(6) 8_455 . . . ?
K2 N4 K1 C4 89.42(6) 7_556 . . . ?
K1 N4 K1 C4 -179.961(11) 2 . . . ?
C4 N4 K1 C1 -2.04(4) . . . . ?
K2 N4 K1 C1 -91.46(8) 8_455 . . . ?
K2 N4 K1 C1 87.38(7) 7_556 . . . ?
K1 N4 K1 C1 178.00(4) 2 . . . ?
C1 N1 K1 N2 -85.67(15) . . . 7 ?
K2 N1 K1 N2 89.36(7) . . . 7 ?
K2 N1 K1 N2 2.23(5) 2_655 . . 7 ?
K1 N1 K1 N2 -172.56(7) 7_556 . . 7 ?
C1 N1 K1 O1 91.35(17) . . . 3_455 ?
K2 N1 K1 O1 -93.62(11) . . . 3_455 ?
K2 N1 K1 O1 179.25(9) 2_655 . . 3_455 ?
K1 N1 K1 O1 4.46(12) 7_556 . . 3_455 ?
C1 N1 K1 N2 -178.09(15) . . . 8_556 ?
K2 N1 K1 N2 -3.06(6) . . . 8_556 ?
K2 N1 K1 N2 -90.19(6) 2_655 . . 8_556 ?
K1 N1 K1 N2 95.02(6) 7_556 . . 8_556 ?
C1 N1 K1 N3 -136.54(13) . . . 3 ?
K2 N1 K1 N3 38.49(10) . . . 3 ?
K2 N1 K1 N3 -48.64(8) 2_655 . . 3 ?
K1 N1 K1 N3 136.57(5) 7_556 . . 3 ?
C1 N1 K1 N1 86.89(15) . . . 7_556 ?
K2 N1 K1 N1 -98.08(7) . . . 7_556 ?
K2 N1 K1 N1 174.79(9) 2_655 . . 7_556 ?
K1 N1 K1 N1 0.0 7_556 . . 7_556 ?
C1 N1 K1 N4 2.95(14) . . . . ?
K2 N1 K1 N4 177.98(5) . . . . ?
K2 N1 K1 N4 90.85(4) 2_655 . . . ?
K1 N1 K1 N4 -83.94(5) 7_556 . . . ?
C1 N1 K1 C2 160.02(15) . . . 8_556 ?
K2 N1 K1 C2 -24.94(6) . . . 8_556 ?
K2 N1 K1 C2 -112.07(6) 2_655 . . 8_556 ?
K1 N1 K1 C2 73.13(6) 7_556 . . 8_556 ?
C1 N1 K1 C1 108.64(14) . . . 7_556 ?
K2 N1 K1 C1 -76.32(6) . . . 7_556 ?
K2 N1 K1 C1 -163.45(7) 2_655 . . 7_556 ?
K1 N1 K1 C1 21.76(5) 7_556 . . 7_556 ?
C1 N1 K1 C4 1.82(13) . . . . ?
K2 N1 K1 C4 176.85(6) . . . . ?
K2 N1 K1 C4 89.72(5) 2_655 . . . ?
K1 N1 K1 C4 -85.07(5) 7_556 . . . ?
K2 N1 K1 C1 175.03(18) . . . . ?
K2 N1 K1 C1 87.91(15) 2_655 . . . ?
K1 N1 K1 C1 -86.89(15) 7_556 . . . ?
N4 C4 K1 N2 -101.06(5) . . . 7 ?
Fe C4 K1 N2 78.94(5) . . . 7 ?
K2 C4 K1 N2 -172.65(7) 7_556 . . 7 ?
K2 C4 K1 N2 -29.03(7) 8_455 . . 7 ?
K1 C4 K1 N2 -101.06(5) 2 . . 7 ?
N4 C4 K1 O1 36.51(6) . . . 3_455 ?
Fe C4 K1 O1 -143.49(6) . . . 3_455 ?
K2 C4 K1 O1 -35.08(8) 7_556 . . 3_455 ?
K2 C4 K1 O1 108.54(7) 8_455 . . 3_455 ?
K1 C4 K1 O1 36.51(6) 2 . . 3_455 ?
N4 C4 K1 N2 176.81(8) . . . 8_556 ?
Fe C4 K1 N2 -3.19(8) . . . 8_556 ?
K2 C4 K1 N2 105.22(10) 7_556 . . 8_556 ?
K2 C4 K1 N2 -111.16(9) 8_455 . . 8_556 ?
K1 C4 K1 N2 176.81(8) 2 . . 8_556 ?
N4 C4 K1 N3 -38.77(7) . . . 3 ?
Fe C4 K1 N3 141.23(7) . . . 3 ?
K2 C4 K1 N3 -110.36(6) 7_556 . . 3 ?
K2 C4 K1 N3 33.26(11) 8_455 . . 3 ?
K1 C4 K1 N3 -38.77(7) 2 . . 3 ?
N4 C4 K1 N1 98.12(5) . . . 7_556 ?
Fe C4 K1 N1 -81.88(5) . . . 7_556 ?
K2 C4 K1 N1 26.53(7) 7_556 . . 7_556 ?
K2 C4 K1 N1 170.15(8) 8_455 . . 7_556 ?
K1 C4 K1 N1 98.12(5) 2 . . 7_556 ?
Fe C4 K1 N4 180.0 . . . . ?
K2 C4 K1 N4 -71.59(5) 7_556 . . . ?
K2 C4 K1 N4 72.03(5) 8_455 . . . ?
K1 C4 K1 N4 0.0 2 . . . ?
N4 C4 K1 N1 176.64(4) . . . . ?
Fe C4 K1 N1 -3.36(4) . . . . ?
K2 C4 K1 N1 105.05(6) 7_556 . . . ?
K2 C4 K1 N1 -111.33(7) 8_455 . . . ?
K1 C4 K1 N1 176.64(4) 2 . . . ?
N4 C4 K1 C2 141.08(8) . . . 8_556 ?
Fe C4 K1 C2 -38.92(8) . . . 8_556 ?
K2 C4 K1 C2 69.49(12) 7_556 . . 8_556 ?
K2 C4 K1 C2 -146.89(7) 8_455 . . 8_556 ?
K1 C4 K1 C2 141.08(8) 2 . . 8_556 ?
N4 C4 K1 C1 105.60(4) . . . 7_556 ?
Fe C4 K1 C1 -74.40(4) . . . 7_556 ?
K2 C4 K1 C1 34.01(8) 7_556 . . 7_556 ?
K2 C4 K1 C1 177.63(6) 8_455 . . 7_556 ?
K1 C4 K1 C1 105.60(4) 2 . . 7_556 ?
N4 C4 K1 C1 177.49(5) . . . . ?
Fe C4 K1 C1 -2.51(5) . . . . ?
K2 C4 K1 C1 105.90(7) 7_556 . . . ?
K2 C4 K1 C1 -110.48(7) 8_455 . . . ?
K1 C4 K1 C1 177.49(5) 2 . . . ?
N1 C1 K1 N2 90.80(15) . . . 7 ?
Fe C1 K1 N2 -88.89(9) . . . 7 ?
K2 C1 K1 N2 21.49(5) 2_655 . . 7 ?
K1 C1 K1 N2 158.64(7) 7_556 . . 7 ?
N1 C1 K1 O1 -113.22(16) . . . 3_455 ?
Fe C1 K1 O1 67.09(13) . . . 3_455 ?
K2 C1 K1 O1 177.47(8) 2_655 . . 3_455 ?
K1 C1 K1 O1 -45.38(11) 7_556 . . 3_455 ?
N1 C1 K1 N2 1.89(15) . . . 8_556 ?
Fe C1 K1 N2 -177.80(9) . . . 8_556 ?
K2 C1 K1 N2 -67.42(6) 2_655 . . 8_556 ?
K1 C1 K1 N2 69.73(6) 7_556 . . 8_556 ?
N1 C1 K1 N3 71.53(18) . . . 3 ?
Fe C1 K1 N3 -108.16(12) . . . 3 ?
K2 C1 K1 N3 2.22(13) 2_655 . . 3 ?
K1 C1 K1 N3 139.37(8) 7_556 . . 3 ?
N1 C1 K1 N1 -87.90(15) . . . 7_556 ?
Fe C1 K1 N1 92.41(9) . . . 7_556 ?
K2 C1 K1 N1 -157.21(7) 2_655 . . 7_556 ?
K1 C1 K1 N1 -20.06(5) 7_556 . . 7_556 ?
N1 C1 K1 N4 -176.84(15) . . . . ?
Fe C1 K1 N4 3.46(7) . . . . ?
K2 C1 K1 N4 113.85(5) 2_655 . . . ?
K1 C1 K1 N4 -109.00(5) 7_556 . . . ?
Fe C1 K1 N1 -179.7(2) . . . . ?
K2 C1 K1 N1 -69.31(14) 2_655 . . . ?
K1 C1 K1 N1 67.84(14) 7_556 . . . ?
N1 C1 K1 C2 -19.68(15) . . . 8_556 ?
Fe C1 K1 C2 160.63(9) . . . 8_556 ?
K2 C1 K1 C2 -88.99(6) 2_655 . . 8_556 ?
K1 C1 K1 C2 48.17(6) 7_556 . . 8_556 ?
N1 C1 K1 C1 -67.84(14) . . . 7_556 ?
Fe C1 K1 C1 112.46(11) . . . 7_556 ?
K2 C1 K1 C1 -137.15(8) 2_655 . . 7_556 ?
K1 C1 K1 C1 0.0 7_556 . . 7_556 ?
N1 C1 K1 C4 -177.75(17) . . . . ?
Fe C1 K1 C4 2.56(5) . . . . ?
K2 C1 K1 C4 112.94(6) 2_655 . . . ?
K1 C1 K1 C4 -109.91(6) 7_556 . . . ?
C1 N1 K2 O2 0.9(10) . . . 2_655 ?
K2 N1 K2 O2 -53.06(13) 2_655 . . 2_655 ?
K1 N1 K2 O2 105.55(14) 7_556 . . 2_655 ?
K1 N1 K2 O2 -149.32(14) . . . 2_655 ?
C1 N1 K2 O2 13.9(10) . . . . ?
K2 N1 K2 O2 -40.11(11) 2_655 . . . ?
K1 N1 K2 O2 118.50(12) 7_556 . . . ?
K1 N1 K2 O2 -136.37(12) . . . . ?
C1 N1 K2 O1 -34.7(11) . . . . ?
K2 N1 K2 O1 -88.72(11) 2_655 . . . ?
K1 N1 K2 O1 69.89(12) 7_556 . . . ?
K1 N1 K2 O1 175.03(9) . . . . ?
C1 N1 K2 N1 73.7(11) . . . 2_655 ?
K2 N1 K2 N1 19.76(10) 2_655 . . 2_655 ?
K1 N1 K2 N1 178.37(3) 7_556 . . 2_655 ?
K1 N1 K2 N1 -76.50(7) . . . 2_655 ?
C1 N1 K2 N2 153.2(10) . . . 8_556 ?
K2 N1 K2 N2 99.24(6) 2_655 . . 8_556 ?
K1 N1 K2 N2 -102.15(7) 7_556 . . 8_556 ?
K1 N1 K2 N2 2.98(6) . . . 8_556 ?
C1 N1 K2 N2 171.8(10) . . . 2_655 ?
K2 N1 K2 N2 117.83(15) 2_655 . . 2_655 ?
K1 N1 K2 N2 -83.56(18) 7_556 . . 2_655 ?
K1 N1 K2 N2 21.57(19) . . . 2_655 ?
C1 N1 K2 N4 -115.6(10) . . . 7_556 ?
K2 N1 K2 N4 -169.57(8) 2_655 . . 7_556 ?
K1 N1 K2 N4 -10.96(8) 7_556 . . 7_556 ?
K1 N1 K2 N4 94.17(8) . . . 7_556 ?
C1 N1 K2 C1 78.7(10) . . . 2_655 ?
K2 N1 K2 C1 24.73(8) 2_655 . . 2_655 ?
K1 N1 K2 C1 -176.66(6) 7_556 . . 2_655 ?
K1 N1 K2 C1 -71.53(7) . . . 2_655 ?
C1 N1 K2 C2 117.8(10) . . . 2_655 ?
K2 N1 K2 C2 63.86(18) 2_655 . . 2_655 ?
K1 N1 K2 C2 -137.53(12) 7_556 . . 2_655 ?
K1 N1 K2 C2 -32.40(18) . . . 2_655 ?
C1 N1 K2 C2 174.6(10) . . . 8_556 ?
K2 N1 K2 C2 120.59(7) 2_655 . . 8_556 ?
K1 N1 K2 C2 -80.80(7) 7_556 . . 8_556 ?
K1 N1 K2 C2 24.33(6) . . . 8_556 ?
C1 N1 K2 C4 -135.2(10) . . . 7_556 ?
K2 N1 K2 C4 170.85(8) 2_655 . . 7_556 ?
K1 N1 K2 C4 -30.54(8) 7_556 . . 7_556 ?
K1 N1 K2 C4 74.59(8) . . . 7_556 ?
O2 K2 O1 K1 29.11(15) 2_655 . . 3_545 ?
N1 K2 O1 K1 61.49(18) . . . 3_545 ?
O2 K2 O1 K1 12.09(14) . . . 3_545 ?
N1 K2 O1 K1 -42.02(14) 2_655 . . 3_545 ?
N2 K2 O1 K1 -131.69(10) 8_556 . . 3_545 ?
N2 K2 O1 K1 -129.22(15) 2_655 . . 3_545 ?
N4 K2 O1 K1 143.61(13) 7_556 . . 3_545 ?
C1 K2 O1 K1 -59.73(13) 2_655 . . 3_545 ?
C2 K2 O1 K1 -106.28(14) 2_655 . . 3_545 ?
C2 K2 O1 K1 -163.04(9) 8_556 . . 3_545 ?
C4 K2 O1 K1 154.96(12) 7_556 . . 3_545 ?
O2 K2 O2 K2 87.3(8) 2_655 . . 2_655 ?
N1 K2 O2 K2 43.97(9) . . . 2_655 ?
O1 K2 O2 K2 -169.79(13) . . . 2_655 ?
N1 K2 O2 K2 -54.46(9) 2_655 . . 2_655 ?
N2 K2 O2 K2 -19.27(19) 8_556 . . 2_655 ?
N2 K2 O2 K2 -126.10(11) 2_655 . . 2_655 ?
N4 K2 O2 K2 120.30(10) 7_556 . . 2_655 ?
C1 K2 O2 K2 -73.97(10) 2_655 . . 2_655 ?
C2 K2 O2 K2 -110.04(10) 2_655 . . 2_655 ?
C2 K2 O2 K2 3.5(2) 8_556 . . 2_655 ?
C4 K2 O2 K2 103.66(19) 7_556 . . 2_655 ?
